data_1558776
loop_
_publ_author_name
'He\&s, Merlin'
'Stennett, Thomas'
'Fantuzzi, Felipe'
'Bertermann, R\"udiger'
'Schock, Marvin'
'Sch\"afer, Marius'
'Thiess, Torsten'
'Braunschweig, Holger'

_publ_section_title
;
 Diverse Ring-Opening Reactions of Rhodium \h4-Azaborete Complexes
;
_journal_name_full 'Chemical Science'
_journal_paper_doi 10.1039/D0SC02283G
_journal_year 2020
_chemical_formula_moiety 'C34 H55 B N5 Rh'
_chemical_formula_sum 'C34 H55 B N5 Rh'
_chemical_formula_weight 647.55
_space_group_crystal_system monoclinic
_space_group_IT_number 14
_space_group_name_Hall '-P 2yn'
_space_group_name_H-M_alt 'P 1 21/n 1'
_atom_sites_solution_hydrogens geom
_atom_sites_solution_primary dual
_atom_sites_solution_secondary difmap
_audit_creation_method SHELXL-2018/3
_audit_update_record
;
2020-04-15 deposited with the CCDC.	2020-07-23 downloaded from the CCDC.
;
_cell_angle_alpha 90
_cell_angle_beta 94.498(12)
_cell_angle_gamma 90
_cell_formula_units_Z 4
_cell_length_a 11.060(3)
_cell_length_b 18.039(3)
_cell_length_c 17.701(2)
_cell_measurement_reflns_used 9179
_cell_measurement_temperature 100(2)
_cell_measurement_theta_max 26.75
_cell_measurement_theta_min 2.38
_cell_volume 3520.7(12)
_computing_cell_refinement 'Saint+ ver. V8.40A (Bruker AXS)'
_computing_data_collection 'APEX2 ver. 2014.9 (Bruker AXS)'
_computing_data_reduction 'Saint+ ver. V8.40A (Bruker AXS)'
_computing_molecular_graphics 'ShelXLe (Huebschle et all, 2011)'
_computing_publication_material 'SHELXL-2018/3 (Sheldrick, 2018)'
_computing_structure_refinement 'SHELXL-2018/3 (Sheldrick, 2018)'
_computing_structure_solution 'SHELXT (Sheldrick, 2014)'
_diffrn_ambient_temperature 100(2)
_diffrn_detector 'CMOS area detector (Photon II)'
_diffrn_detector_area_resol_mean 7.5
_diffrn_measured_fraction_theta_full 0.999
_diffrn_measured_fraction_theta_max 0.999
_diffrn_measurement_device_type 'Bruker D8 Quest'
_diffrn_measurement_method '\f and \w scans'
_diffrn_radiation_monochromator 'multi-layer mirror'
_diffrn_radiation_type MoK\a
_diffrn_radiation_wavelength 0.71073
_diffrn_reflns_av_R_equivalents 0.0596
_diffrn_reflns_av_unetI/netI 0.0227
_diffrn_reflns_Laue_measured_fraction_full 0.999
_diffrn_reflns_Laue_measured_fraction_max 0.999
_diffrn_reflns_limit_h_max 13
_diffrn_reflns_limit_h_min -13
_diffrn_reflns_limit_k_max 22
_diffrn_reflns_limit_k_min -22
_diffrn_reflns_limit_l_max 22
_diffrn_reflns_limit_l_min -22
_diffrn_reflns_number 89325
_diffrn_reflns_point_group_measured_fraction_full 0.999
_diffrn_reflns_point_group_measured_fraction_max 0.999
_diffrn_reflns_theta_full 26.000
_diffrn_reflns_theta_max 26.372
_diffrn_reflns_theta_min 2.258
_diffrn_source 'microfocus sealed tube (Incoatec ImS)'
_exptl_absorpt_coefficient_mu 0.514
_exptl_absorpt_correction_T_max 0.7454
_exptl_absorpt_correction_T_min 0.7061
_exptl_absorpt_correction_type multi-scan
_exptl_absorpt_process_details 'SadAbs 2016/2 (Bruker AXS)'
_exptl_crystal_colour yellow
_exptl_crystal_density_diffrn 1.222
_exptl_crystal_description needle
_exptl_crystal_F_000 1376
_exptl_crystal_size_max 0.266
_exptl_crystal_size_mid 0.119
_exptl_crystal_size_min 0.056
_refine_diff_density_max 0.350
_refine_diff_density_min -0.458
_refine_diff_density_rms 0.056
_refine_ls_extinction_method none
_refine_ls_goodness_of_fit_ref 1.072
_refine_ls_hydrogen_treatment constr
_refine_ls_matrix_type full
_refine_ls_number_parameters 384
_refine_ls_number_reflns 7203
_refine_ls_number_restraints 0
_refine_ls_restrained_S_all 1.072
_refine_ls_R_factor_all 0.0292
_refine_ls_R_factor_gt 0.0242
_refine_ls_shift/su_max 0.001
_refine_ls_shift/su_mean 0.000
_refine_ls_structure_factor_coef Fsqd
_refine_ls_weighting_details 'w=1/[\s^2^(Fo^2^)+(0.0186P)^2^+2.8940P] where P=(Fo^2^+2Fc^2^)/3'
_refine_ls_weighting_scheme calc
_refine_ls_wR_factor_gt 0.0547
_refine_ls_wR_factor_ref 0.0577
_reflns_Friedel_coverage 0.000
_reflns_number_gt 6451
_reflns_number_total 7203
_reflns_threshold_expression 'I > 2\s(I)'
_cod_data_source_file d0sc02283g2.cif
_cod_data_source_block test_a_CCDC25
_cod_original_cell_volume 3520.7(13)
_cod_original_sg_symbol_H-M 'P 21/n'
_cod_database_code 1558776
_shelx_shelxl_version_number 2018/3
_shelx_space_group_comment
;
The symmetry employed for this shelxl refinement is uniquely defined
by the following loop, which should always be used as a source of
symmetry information in preference to the above space-group names.
They are only intended as comments.
;
_shelx_estimated_absorpt_t_min 0.875
_shelx_estimated_absorpt_t_max 0.972

loop_
_space_group_symop_operation_xyz
'x, y, z'
'-x+1/2, y+1/2, -z+1/2'
'-x, -y, -z'
'x-1/2, -y-1/2, z-1/2'

loop_
_atom_site_label
_atom_site_type_symbol
_atom_site_fract_x
_atom_site_fract_y
_atom_site_fract_z
_atom_site_U_iso_or_equiv
_atom_site_adp_type
_atom_site_occupancy
_atom_site_site_symmetry_order
_atom_site_calc_flag
_atom_site_refinement_flags_posn
_atom_site_refinement_flags_adp
_atom_site_refinement_flags_occupancy
_atom_site_disorder_assembly
_atom_site_disorder_group
Rh1 Rh 0.26477(2) 0.36582(2) 0.65478(2) 0.01081(4) Uani 1 1 d . . . . .
C1 C 0.34181(15) 0.47712(9) 0.66511(10) 0.0158(3) Uani 1 1 d . . . . .
H1 H 0.301343 0.517078 0.687356 0.019 Uiso 1 1 calc R U . . .
B1 B 0.44842(16) 0.43461(11) 0.71074(11) 0.0135(4) Uani 1 1 d . . . . .
N1 N 0.45093(12) 0.36129(8) 0.68622(8) 0.0134(3) Uani 1 1 d . . . . .
N2 N 0.14226(13) 0.21662(8) 0.68376(9) 0.0169(3) Uani 1 1 d . . . . .
C2 C 0.30877(15) 0.45448(10) 0.59145(11) 0.0184(4) Uani 1 1 d . . . . .
C3 C 0.30906(18) 0.46690(12) 0.51802(11) 0.0283(4) Uani 1 1 d . . . . .
H3A H 0.347229 0.510018 0.500291 0.034 Uiso 1 1 calc R U . . .
H3B H 0.271100 0.432722 0.482874 0.034 Uiso 1 1 calc R U . . .
N3 N 0.22735(13) 0.21042(8) 0.57922(9) 0.0182(3) Uani 1 1 d . . . . .
N5 N 0.03454(12) 0.43490(8) 0.70387(8) 0.0137(3) Uani 1 1 d . . . . .
C5 C 0.16609(17) 0.14390(10) 0.58735(12) 0.0243(4) Uani 1 1 d . . . . .
H5 H 0.162524 0.103408 0.552935 0.029 Uiso 1 1 calc R U . . .
N4 N -0.00287(12) 0.38826(8) 0.59312(8) 0.0147(3) Uani 1 1 d . . . . .
C4 C 0.21272(15) 0.25700(10) 0.63899(10) 0.0151(3) Uani 1 1 d . . . . .
C8 C 0.2310(2) 0.23013(16) 0.44130(12) 0.0405(6) Uani 1 1 d . . . . .
H8A H 0.285597 0.236765 0.400801 0.061 Uiso 1 1 calc R U . . .
H8B H 0.175046 0.272234 0.441483 0.061 Uiso 1 1 calc R U . . .
H8C H 0.184704 0.184188 0.432643 0.061 Uiso 1 1 calc R U . . .
C7 C 0.30518(17) 0.22579(12) 0.51741(11) 0.0245(4) Uani 1 1 d . . . . .
H7 H 0.346671 0.274448 0.527472 0.029 Uiso 1 1 calc R U . . .
C6 C 0.11301(17) 0.14757(10) 0.65278(12) 0.0227(4) Uani 1 1 d . . . . .
H6 H 0.064955 0.110350 0.673776 0.027 Uiso 1 1 calc R U . . .
C9 C 0.40155(19) 0.16538(13) 0.51464(13) 0.0343(5) Uani 1 1 d . . . . .
H9A H 0.362979 0.118840 0.497323 0.051 Uiso 1 1 calc R U . . .
H9B H 0.442173 0.158389 0.565359 0.051 Uiso 1 1 calc R U . . .
H9C H 0.461330 0.180172 0.479472 0.051 Uiso 1 1 calc R U . . .
C10 C 0.10497(16) 0.24262(10) 0.75708(10) 0.0190(4) Uani 1 1 d . . . . .
H10 H 0.136912 0.294096 0.765255 0.023 Uiso 1 1 calc R U . . .
C13 C 0.08952(15) 0.39684(9) 0.64875(9) 0.0128(3) Uani 1 1 d . . . . .
C12 C 0.1600(2) 0.19459(12) 0.82165(12) 0.0306(5) Uani 1 1 d . . . . .
H12A H 0.127187 0.144223 0.816406 0.046 Uiso 1 1 calc R U . . .
H12B H 0.139856 0.215572 0.870174 0.046 Uiso 1 1 calc R U . . .
H12C H 0.248289 0.193064 0.819939 0.046 Uiso 1 1 calc R U . . .
C11 C -0.03304(17) 0.24641(11) 0.75471(12) 0.0260(4) Uani 1 1 d . . . . .
H11A H -0.063368 0.280750 0.714706 0.039 Uiso 1 1 calc R U . . .
H11B H -0.057329 0.263925 0.803691 0.039 Uiso 1 1 calc R U . . .
H11C H -0.067086 0.196981 0.744200 0.039 Uiso 1 1 calc R U . . .
C15 C -0.08648(15) 0.44907(10) 0.68251(10) 0.0171(4) Uani 1 1 d . . . . .
H15 H -0.142206 0.474636 0.711341 0.021 Uiso 1 1 calc R U . . .
C16 C 0.09656(16) 0.46239(10) 0.77515(10) 0.0172(4) Uani 1 1 d . . . . .
H16 H 0.183616 0.447069 0.776830 0.021 Uiso 1 1 calc R U . . .
C17 C 0.09116(18) 0.54684(11) 0.77705(12) 0.0258(4) Uani 1 1 d . . . . .
H17A H 0.119381 0.566837 0.730046 0.039 Uiso 1 1 calc R U . . .
H17B H 0.143218 0.565210 0.820381 0.039 Uiso 1 1 calc R U . . .
H17C H 0.007408 0.562750 0.781932 0.039 Uiso 1 1 calc R U . . .
C18 C 0.04085(19) 0.42901(12) 0.84378(11) 0.0265(4) Uani 1 1 d . . . . .
H18A H -0.045655 0.441321 0.841647 0.040 Uiso 1 1 calc R U . . .
H18B H 0.081802 0.449288 0.890371 0.040 Uiso 1 1 calc R U . . .
H18C H 0.050673 0.375028 0.843340 0.040 Uiso 1 1 calc R U . . .
C19 C 0.00885(16) 0.34967(10) 0.52087(10) 0.0186(4) Uani 1 1 d . . . . .
H19 H 0.095401 0.334096 0.519407 0.022 Uiso 1 1 calc R U . . .
C20 C -0.06908(18) 0.27988(11) 0.51665(11) 0.0258(4) Uani 1 1 d . . . . .
H20A H -0.154745 0.293669 0.516956 0.039 Uiso 1 1 calc R U . . .
H20B H -0.046216 0.248179 0.560410 0.039 Uiso 1 1 calc R U . . .
H20C H -0.056382 0.252929 0.469854 0.039 Uiso 1 1 calc R U . . .
C21 C -0.02175(18) 0.40108(12) 0.45382(10) 0.0262(4) Uani 1 1 d . . . . .
H21A H -0.009157 0.374866 0.406580 0.039 Uiso 1 1 calc R U . . .
H21B H 0.030903 0.444809 0.458249 0.039 Uiso 1 1 calc R U . . .
H21C H -0.106688 0.416637 0.453482 0.039 Uiso 1 1 calc R U . . .
C22 C 0.54625(15) 0.30536(10) 0.69592(11) 0.0182(4) Uani 1 1 d . . . . .
C23 C 0.65148(16) 0.32814(11) 0.75236(11) 0.0231(4) Uani 1 1 d . . . . .
H23A H 0.711615 0.288171 0.756955 0.035 Uiso 1 1 calc R U . . .
H23B H 0.620899 0.337599 0.801941 0.035 Uiso 1 1 calc R U . . .
H23C H 0.689353 0.373253 0.734334 0.035 Uiso 1 1 calc R U . . .
C24 C 0.59940(17) 0.29486(12) 0.61873(12) 0.0278(4) Uani 1 1 d . . . . .
H24A H 0.534471 0.280819 0.580551 0.042 Uiso 1 1 calc R U . . .
H24B H 0.661024 0.255728 0.622887 0.042 Uiso 1 1 calc R U . . .
H24C H 0.636510 0.341359 0.603648 0.042 Uiso 1 1 calc R U . . .
C25 C 0.49518(18) 0.23239(11) 0.72276(13) 0.0285(5) Uani 1 1 d . . . . .
H25A H 0.430009 0.215516 0.686076 0.043 Uiso 1 1 calc R U . . .
H25B H 0.462942 0.239635 0.772242 0.043 Uiso 1 1 calc R U . . .
H25C H 0.559727 0.195065 0.727224 0.043 Uiso 1 1 calc R U . . .
C26 C 0.53136(14) 0.47698(9) 0.77543(9) 0.0135(3) Uani 1 1 d . . . . .
C27 C 0.61866(15) 0.52831(9) 0.75420(10) 0.0145(3) Uani 1 1 d . . . . .
C28 C 0.69654(15) 0.56336(10) 0.80919(10) 0.0171(3) Uani 1 1 d . . . . .
H28 H 0.755712 0.597104 0.793680 0.020 Uiso 1 1 calc R U . . .
C29 C 0.68923(16) 0.54988(10) 0.88602(10) 0.0191(4) Uani 1 1 d . . . . .
C30 C 0.60027(16) 0.50132(10) 0.90695(10) 0.0179(4) Uani 1 1 d . . . . .
H30 H 0.592595 0.492447 0.959260 0.021 Uiso 1 1 calc R U . . .
C31 C 0.52161(15) 0.46510(9) 0.85319(10) 0.0152(3) Uani 1 1 d . . . . .
C32 C 0.63101(16) 0.54456(10) 0.67146(10) 0.0185(4) Uani 1 1 d . . . . .
H32A H 0.646656 0.498310 0.644871 0.028 Uiso 1 1 calc R U . . .
H32B H 0.698579 0.578957 0.666729 0.028 Uiso 1 1 calc R U . . .
H32C H 0.555789 0.566961 0.649099 0.028 Uiso 1 1 calc R U . . .
C33 C 0.77528(19) 0.58707(12) 0.94486(11) 0.0300(5) Uani 1 1 d . . . . .
H33A H 0.851204 0.599088 0.922530 0.045 Uiso 1 1 calc R U . . .
H33B H 0.792183 0.553515 0.987940 0.045 Uiso 1 1 calc R U . . .
H33C H 0.738250 0.632715 0.962260 0.045 Uiso 1 1 calc R U . . .
C34 C 0.42608(17) 0.41362(11) 0.87997(10) 0.0223(4) Uani 1 1 d . . . . .
H34A H 0.349049 0.440326 0.880877 0.033 Uiso 1 1 calc R U . . .
H34B H 0.451563 0.395822 0.931057 0.033 Uiso 1 1 calc R U . . .
H34C H 0.415656 0.371312 0.845334 0.033 Uiso 1 1 calc R U . . .
C14 C -0.10968(15) 0.41982(10) 0.61351(10) 0.0184(4) Uani 1 1 d . . . . .
H14 H -0.185226 0.420553 0.584022 0.022 Uiso 1 1 calc R U . . .

loop_
_atom_site_aniso_label
_atom_site_aniso_U_11
_atom_site_aniso_U_22
_atom_site_aniso_U_33
_atom_site_aniso_U_23
_atom_site_aniso_U_13
_atom_site_aniso_U_12
Rh1 0.01052(7) 0.01032(7) 0.01148(7) -0.00075(5) 0.00017(4) -0.00049(5)
C1 0.0157(8) 0.0098(8) 0.0218(9) 0.0015(7) 0.0000(7) -0.0028(6)
B1 0.0108(8) 0.0142(9) 0.0161(9) 0.0013(7) 0.0036(7) -0.0021(7)
N1 0.0104(6) 0.0129(7) 0.0165(7) -0.0003(6) -0.0002(5) -0.0003(5)
N2 0.0156(7) 0.0109(7) 0.0243(8) -0.0016(6) 0.0027(6) -0.0002(5)
C2 0.0113(8) 0.0195(9) 0.0242(9) 0.0057(7) 0.0005(7) -0.0014(7)
C3 0.0254(10) 0.0373(12) 0.0218(10) 0.0115(9) -0.0011(8) -0.0055(9)
N3 0.0157(7) 0.0173(8) 0.0215(8) -0.0082(6) 0.0007(6) -0.0012(6)
N5 0.0125(7) 0.0134(7) 0.0151(7) -0.0001(6) -0.0003(5) 0.0009(5)
C5 0.0208(9) 0.0158(9) 0.0356(11) -0.0110(8) -0.0028(8) -0.0009(7)
N4 0.0131(7) 0.0158(7) 0.0149(7) 0.0002(6) -0.0014(5) -0.0009(5)
C4 0.0118(8) 0.0157(8) 0.0175(8) -0.0030(7) 0.0001(6) 0.0021(6)
C8 0.0336(12) 0.0684(18) 0.0198(11) -0.0112(11) 0.0030(9) 0.0033(11)
C7 0.0216(9) 0.0329(11) 0.0193(9) -0.0107(8) 0.0043(7) -0.0010(8)
C6 0.0187(9) 0.0121(9) 0.0370(11) -0.0036(8) 0.0005(8) -0.0021(7)
C9 0.0238(10) 0.0386(13) 0.0415(13) -0.0200(10) 0.0086(9) 0.0011(9)
C10 0.0204(9) 0.0145(9) 0.0229(9) 0.0017(7) 0.0060(7) 0.0000(7)
C13 0.0145(8) 0.0099(7) 0.0141(8) 0.0012(6) 0.0012(6) -0.0019(6)
C12 0.0354(11) 0.0283(11) 0.0288(11) 0.0074(9) 0.0080(9) 0.0069(9)
C11 0.0223(10) 0.0204(10) 0.0368(11) 0.0001(8) 0.0113(8) -0.0006(8)
C15 0.0129(8) 0.0168(9) 0.0218(9) 0.0022(7) 0.0015(7) 0.0017(6)
C16 0.0173(8) 0.0183(9) 0.0155(8) -0.0039(7) -0.0017(7) 0.0022(7)
C17 0.0255(10) 0.0187(10) 0.0328(11) -0.0095(8) 0.0000(8) 0.0006(8)
C18 0.0333(11) 0.0311(11) 0.0151(9) -0.0027(8) 0.0028(8) 0.0039(9)
C19 0.0182(8) 0.0218(9) 0.0153(9) -0.0030(7) -0.0020(7) -0.0007(7)
C20 0.0276(10) 0.0232(10) 0.0260(10) -0.0046(8) -0.0027(8) -0.0055(8)
C21 0.0318(11) 0.0301(11) 0.0158(9) 0.0003(8) -0.0024(8) -0.0002(9)
C22 0.0137(8) 0.0150(9) 0.0257(10) -0.0023(7) 0.0003(7) 0.0022(7)
C23 0.0176(9) 0.0211(10) 0.0297(10) -0.0010(8) -0.0046(8) 0.0065(7)
C24 0.0188(9) 0.0329(11) 0.0320(11) -0.0121(9) 0.0045(8) 0.0016(8)
C25 0.0216(9) 0.0155(9) 0.0483(13) 0.0036(9) 0.0013(9) 0.0034(7)
C26 0.0127(8) 0.0121(8) 0.0156(8) -0.0002(6) -0.0005(6) 0.0027(6)
C27 0.0133(8) 0.0131(8) 0.0169(8) 0.0004(7) 0.0005(6) 0.0025(6)
C28 0.0145(8) 0.0142(8) 0.0224(9) 0.0003(7) 0.0010(7) -0.0020(6)
C29 0.0177(8) 0.0187(9) 0.0200(9) -0.0026(7) -0.0037(7) 0.0000(7)
C30 0.0200(9) 0.0189(9) 0.0145(8) 0.0017(7) -0.0003(7) 0.0025(7)
C31 0.0163(8) 0.0121(8) 0.0172(8) -0.0001(7) 0.0009(7) 0.0016(6)
C32 0.0159(8) 0.0210(9) 0.0188(9) 0.0008(7) 0.0025(7) -0.0020(7)
C33 0.0294(11) 0.0361(12) 0.0232(10) -0.0036(9) -0.0063(8) -0.0102(9)
C34 0.0259(10) 0.0232(10) 0.0177(9) 0.0025(7) 0.0023(7) -0.0059(8)
C14 0.0122(8) 0.0207(9) 0.0219(9) 0.0024(7) -0.0005(7) 0.0004(7)

loop_
_atom_type_symbol
_atom_type_description
_atom_type_scat_dispersion_real
_atom_type_scat_dispersion_imag
_atom_type_scat_source
C C 0.0033 0.0016 'International Tables Vol C Tables 4.2.6.8 and 6.1.1.4'
H H 0.0000 0.0000 'International Tables Vol C Tables 4.2.6.8 and 6.1.1.4'
B B 0.0013 0.0007 'International Tables Vol C Tables 4.2.6.8 and 6.1.1.4'
N N 0.0061 0.0033 'International Tables Vol C Tables 4.2.6.8 and 6.1.1.4'
Rh Rh -1.1178 0.9187 'International Tables Vol C Tables 4.2.6.8 and 6.1.1.4'

loop_
_exptl_crystal_face_index_h
_exptl_crystal_face_index_k
_exptl_crystal_face_index_l
_exptl_crystal_face_perp_dist
0.00 -1.00 0.00 0.1330
0.00 0.00 -1.00 0.0530
0.00 1.00 1.00 0.0350
-1.00 2.00 1.00 0.0730
-2.00 0.00 -1.00 0.0440
2.00 0.00 1.00 0.0200
1.00 -1.00 2.00 0.0500
1.00 0.00 2.00 0.0070
-1.00 0.00 1.00 0.0260
1.00 0.00 -1.00 0.0280

loop_
_geom_angle_atom_site_label_1
_geom_angle_atom_site_label_2
_geom_angle_atom_site_label_3
_geom_angle
_geom_angle_site_symmetry_1
_geom_angle_site_symmetry_3
_geom_angle_publ_flag
C13 Rh1 C2 91.33(7) . . ?
C13 Rh1 C4 90.00(7) . . ?
C2 Rh1 C4 138.72(7) . . ?
C13 Rh1 N1 161.60(6) . . ?
C2 Rh1 N1 84.50(6) . . ?
C4 Rh1 N1 104.94(6) . . ?
C13 Rh1 C1 96.70(7) . . ?
C2 Rh1 C1 38.21(7) . . ?
C4 Rh1 C1 172.52(7) . . ?
N1 Rh1 C1 69.15(6) . . ?
C13 Rh1 B1 128.92(7) . . ?
C2 Rh1 B1 66.95(7) . . ?
C4 Rh1 B1 137.07(6) . . ?
N1 Rh1 B1 33.61(6) . . ?
C1 Rh1 B1 38.35(6) . . ?
C2 C1 B1 118.02(16) . . ?
C2 C1 Rh1 65.06(10) . . ?
B1 C1 Rh1 82.34(10) . . ?
C2 C1 H1 121.0 . . ?
B1 C1 H1 121.0 . . ?
Rh1 C1 H1 122.6 . . ?
N1 B1 C1 109.57(15) . . ?
N1 B1 C26 130.60(16) . . ?
C1 B1 C26 119.82(15) . . ?
N1 B1 Rh1 56.24(9) . . ?
C1 B1 Rh1 59.31(9) . . ?
C26 B1 Rh1 156.21(12) . . ?
B1 N1 C22 130.65(15) . . ?
B1 N1 Rh1 90.15(10) . . ?
C22 N1 Rh1 138.16(11) . . ?
C4 N2 C6 112.04(15) . . ?
C4 N2 C10 123.72(14) . . ?
C6 N2 C10 124.22(15) . . ?
C3 C2 C1 148.76(19) . . ?
C3 C2 Rh1 134.08(16) . . ?
C1 C2 Rh1 76.73(10) . . ?
C2 C3 H3A 120.0 . . ?
C2 C3 H3B 120.0 . . ?
H3A C3 H3B 120.0 . . ?
C4 N3 C5 111.16(15) . . ?
C4 N3 C7 124.76(15) . . ?
C5 N3 C7 123.91(15) . . ?
C13 N5 C15 111.73(14) . . ?
C13 N5 C16 125.04(14) . . ?
C15 N5 C16 123.11(14) . . ?
C6 C5 N3 107.26(16) . . ?
C6 C5 H5 126.4 . . ?
N3 C5 H5 126.4 . . ?
C13 N4 C14 111.68(14) . . ?
C13 N4 C19 124.49(14) . . ?
C14 N4 C19 123.82(14) . . ?
N2 C4 N3 103.20(14) . . ?
N2 C4 Rh1 126.61(12) . . ?
N3 C4 Rh1 129.85(13) . . ?
C7 C8 H8A 109.5 . . ?
C7 C8 H8B 109.5 . . ?
H8A C8 H8B 109.5 . . ?
C7 C8 H8C 109.5 . . ?
H8A C8 H8C 109.5 . . ?
H8B C8 H8C 109.5 . . ?
N3 C7 C8 111.21(16) . . ?
N3 C7 C9 109.87(17) . . ?
C8 C7 C9 109.69(17) . . ?
N3 C7 H7 108.7 . . ?
C8 C7 H7 108.7 . . ?
C9 C7 H7 108.7 . . ?
C5 C6 N2 106.33(16) . . ?
C5 C6 H6 126.8 . . ?
N2 C6 H6 126.8 . . ?
C7 C9 H9A 109.5 . . ?
C7 C9 H9B 109.5 . . ?
H9A C9 H9B 109.5 . . ?
C7 C9 H9C 109.5 . . ?
H9A C9 H9C 109.5 . . ?
H9B C9 H9C 109.5 . . ?
N2 C10 C12 110.98(15) . . ?
N2 C10 C11 109.86(15) . . ?
C12 C10 C11 112.72(16) . . ?
N2 C10 H10 107.7 . . ?
C12 C10 H10 107.7 . . ?
C11 C10 H10 107.7 . . ?
N4 C13 N5 102.71(14) . . ?
N4 C13 Rh1 131.86(12) . . ?
N5 C13 Rh1 125.42(12) . . ?
C10 C12 H12A 109.5 . . ?
C10 C12 H12B 109.5 . . ?
H12A C12 H12B 109.5 . . ?
C10 C12 H12C 109.5 . . ?
H12A C12 H12C 109.5 . . ?
H12B C12 H12C 109.5 . . ?
C10 C11 H11A 109.5 . . ?
C10 C11 H11B 109.5 . . ?
H11A C11 H11B 109.5 . . ?
C10 C11 H11C 109.5 . . ?
H11A C11 H11C 109.5 . . ?
H11B C11 H11C 109.5 . . ?
C14 C15 N5 106.78(15) . . ?
C14 C15 H15 126.6 . . ?
N5 C15 H15 126.6 . . ?
N5 C16 C17 109.79(15) . . ?
N5 C16 C18 111.00(15) . . ?
C17 C16 C18 110.93(16) . . ?
N5 C16 H16 108.3 . . ?
C17 C16 H16 108.3 . . ?
C18 C16 H16 108.3 . . ?
C16 C17 H17A 109.5 . . ?
C16 C17 H17B 109.5 . . ?
H17A C17 H17B 109.5 . . ?
C16 C17 H17C 109.5 . . ?
H17A C17 H17C 109.5 . . ?
H17B C17 H17C 109.5 . . ?
C16 C18 H18A 109.5 . . ?
C16 C18 H18B 109.5 . . ?
H18A C18 H18B 109.5 . . ?
C16 C18 H18C 109.5 . . ?
H18A C18 H18C 109.5 . . ?
H18B C18 H18C 109.5 . . ?
N4 C19 C21 111.10(15) . . ?
N4 C19 C20 110.22(15) . . ?
C21 C19 C20 111.98(15) . . ?
N4 C19 H19 107.8 . . ?
C21 C19 H19 107.8 . . ?
C20 C19 H19 107.8 . . ?
C19 C20 H20A 109.5 . . ?
C19 C20 H20B 109.5 . . ?
H20A C20 H20B 109.5 . . ?
C19 C20 H20C 109.5 . . ?
H20A C20 H20C 109.5 . . ?
H20B C20 H20C 109.5 . . ?
C19 C21 H21A 109.5 . . ?
C19 C21 H21B 109.5 . . ?
H21A C21 H21B 109.5 . . ?
C19 C21 H21C 109.5 . . ?
H21A C21 H21C 109.5 . . ?
H21B C21 H21C 109.5 . . ?
N1 C22 C25 110.61(14) . . ?
N1 C22 C23 113.38(15) . . ?
C25 C22 C23 108.08(16) . . ?
N1 C22 C24 107.63(15) . . ?
C25 C22 C24 110.30(16) . . ?
C23 C22 C24 106.77(15) . . ?
C22 C23 H23A 109.5 . . ?
C22 C23 H23B 109.5 . . ?
H23A C23 H23B 109.5 . . ?
C22 C23 H23C 109.5 . . ?
H23A C23 H23C 109.5 . . ?
H23B C23 H23C 109.5 . . ?
C22 C24 H24A 109.5 . . ?
C22 C24 H24B 109.5 . . ?
H24A C24 H24B 109.5 . . ?
C22 C24 H24C 109.5 . . ?
H24A C24 H24C 109.5 . . ?
H24B C24 H24C 109.5 . . ?
C22 C25 H25A 109.5 . . ?
C22 C25 H25B 109.5 . . ?
H25A C25 H25B 109.5 . . ?
C22 C25 H25C 109.5 . . ?
H25A C25 H25C 109.5 . . ?
H25B C25 H25C 109.5 . . ?
C31 C26 C27 117.90(15) . . ?
C31 C26 B1 122.88(15) . . ?
C27 C26 B1 119.22(15) . . ?
C28 C27 C26 120.56(16) . . ?
C28 C27 C32 119.30(15) . . ?
C26 C27 C32 120.12(15) . . ?
C29 C28 C27 121.45(16) . . ?
C29 C28 H28 119.3 . . ?
C27 C28 H28 119.3 . . ?
C30 C29 C28 117.90(16) . . ?
C30 C29 C33 121.12(17) . . ?
C28 C29 C33 120.98(17) . . ?
C29 C30 C31 121.90(16) . . ?
C29 C30 H30 119.0 . . ?
C31 C30 H30 119.0 . . ?
C30 C31 C26 120.21(16) . . ?
C30 C31 C34 119.10(16) . . ?
C26 C31 C34 120.69(15) . . ?
C27 C32 H32A 109.5 . . ?
C27 C32 H32B 109.5 . . ?
H32A C32 H32B 109.5 . . ?
C27 C32 H32C 109.5 . . ?
H32A C32 H32C 109.5 . . ?
H32B C32 H32C 109.5 . . ?
C29 C33 H33A 109.5 . . ?
C29 C33 H33B 109.5 . . ?
H33A C33 H33B 109.5 . . ?
C29 C33 H33C 109.5 . . ?
H33A C33 H33C 109.5 . . ?
H33B C33 H33C 109.5 . . ?
C31 C34 H34A 109.5 . . ?
C31 C34 H34B 109.5 . . ?
H34A C34 H34B 109.5 . . ?
C31 C34 H34C 109.5 . . ?
H34A C34 H34C 109.5 . . ?
H34B C34 H34C 109.5 . . ?
C15 C14 N4 107.09(15) . . ?
C15 C14 H14 126.5 . . ?
N4 C14 H14 126.5 . . ?

loop_
_geom_bond_atom_site_label_1
_geom_bond_atom_site_label_2
_geom_bond_distance
_geom_bond_site_symmetry_2
_geom_bond_publ_flag
Rh1 C13 2.0122(17) . ?
Rh1 C2 2.0340(18) . ?
Rh1 C4 2.0585(18) . ?
Rh1 N1 2.0919(15) . ?
Rh1 C1 2.1833(17) . ?
Rh1 B1 2.5162(19) . ?
C1 C2 1.388(3) . ?
C1 B1 1.575(2) . ?
C1 H1 0.9500 . ?
B1 N1 1.393(2) . ?
B1 C26 1.604(2) . ?
N1 C22 1.460(2) . ?
N2 C4 1.365(2) . ?
N2 C6 1.389(2) . ?
N2 C10 1.469(2) . ?
C2 C3 1.319(3) . ?
C3 H3A 0.9500 . ?
C3 H3B 0.9500 . ?
N3 C4 1.371(2) . ?
N3 C5 1.391(2) . ?
N3 C7 1.471(2) . ?
N5 C13 1.373(2) . ?
N5 C15 1.386(2) . ?
N5 C16 1.474(2) . ?
C5 C6 1.340(3) . ?
C5 H5 0.9500 . ?
N4 C13 1.371(2) . ?
N4 C14 1.384(2) . ?
N4 C19 1.471(2) . ?
C8 C7 1.523(3) . ?
C8 H8A 0.9800 . ?
C8 H8B 0.9800 . ?
C8 H8C 0.9800 . ?
C7 C9 1.528(3) . ?
C7 H7 1.0000 . ?
C6 H6 0.9500 . ?
C9 H9A 0.9800 . ?
C9 H9B 0.9800 . ?
C9 H9C 0.9800 . ?
C10 C12 1.523(3) . ?
C10 C11 1.525(3) . ?
C10 H10 1.0000 . ?
C12 H12A 0.9800 . ?
C12 H12B 0.9800 . ?
C12 H12C 0.9800 . ?
C11 H11A 0.9800 . ?
C11 H11B 0.9800 . ?
C11 H11C 0.9800 . ?
C15 C14 1.337(3) . ?
C15 H15 0.9500 . ?
C16 C17 1.525(3) . ?
C16 C18 1.528(3) . ?
C16 H16 1.0000 . ?
C17 H17A 0.9800 . ?
C17 H17B 0.9800 . ?
C17 H17C 0.9800 . ?
C18 H18A 0.9800 . ?
C18 H18B 0.9800 . ?
C18 H18C 0.9800 . ?
C19 C21 1.523(3) . ?
C19 C20 1.524(3) . ?
C19 H19 1.0000 . ?
C20 H20A 0.9800 . ?
C20 H20B 0.9800 . ?
C20 H20C 0.9800 . ?
C21 H21A 0.9800 . ?
C21 H21B 0.9800 . ?
C21 H21C 0.9800 . ?
C22 C25 1.523(3) . ?
C22 C23 1.529(2) . ?
C22 C24 1.541(3) . ?
C23 H23A 0.9800 . ?
C23 H23B 0.9800 . ?
C23 H23C 0.9800 . ?
C24 H24A 0.9800 . ?
C24 H24B 0.9800 . ?
C24 H24C 0.9800 . ?
C25 H25A 0.9800 . ?
C25 H25B 0.9800 . ?
C25 H25C 0.9800 . ?
C26 C31 1.405(2) . ?
C26 C27 1.410(2) . ?
C27 C28 1.399(2) . ?
C27 C32 1.510(2) . ?
C28 C29 1.390(3) . ?
C28 H28 0.9500 . ?
C29 C30 1.389(3) . ?
C29 C33 1.512(2) . ?
C30 C31 1.400(2) . ?
C30 H30 0.9500 . ?
C31 C34 1.511(2) . ?
C32 H32A 0.9800 . ?
C32 H32B 0.9800 . ?
C32 H32C 0.9800 . ?
C33 H33A 0.9800 . ?
C33 H33B 0.9800 . ?
C33 H33C 0.9800 . ?
C34 H34A 0.9800 . ?
C34 H34B 0.9800 . ?
C34 H34C 0.9800 . ?
C14 H14 0.9500 . ?

loop_
_geom_torsion_atom_site_label_1
_geom_torsion_atom_site_label_2
_geom_torsion_atom_site_label_3
_geom_torsion_atom_site_label_4
_geom_torsion
_geom_torsion_site_symmetry_1
_geom_torsion_site_symmetry_2
_geom_torsion_site_symmetry_3
_geom_torsion_site_symmetry_4
_geom_torsion_publ_flag
C2 C1 B1 N1 -30.1(2) . . . . ?
Rh1 C1 B1 N1 26.26(13) . . . . ?
C2 C1 B1 C26 151.21(16) . . . . ?
Rh1 C1 B1 C26 -152.41(14) . . . . ?
C2 C1 B1 Rh1 -56.39(13) . . . . ?
C1 B1 N1 C22 162.93(16) . . . . ?
C26 B1 N1 C22 -18.6(3) . . . . ?
Rh1 B1 N1 C22 -169.8(2) . . . . ?
C1 B1 N1 Rh1 -27.23(13) . . . . ?
C26 B1 N1 Rh1 151.24(17) . . . . ?
B1 C1 C2 C3 -106.1(3) . . . . ?
Rh1 C1 C2 C3 -171.6(4) . . . . ?
B1 C1 C2 Rh1 65.54(14) . . . . ?
C4 N3 C5 C6 -0.6(2) . . . . ?
C7 N3 C5 C6 174.99(17) . . . . ?
C6 N2 C4 N3 -0.52(19) . . . . ?
C10 N2 C4 N3 177.85(15) . . . . ?
C6 N2 C4 Rh1 173.32(12) . . . . ?
C10 N2 C4 Rh1 -8.3(2) . . . . ?
C5 N3 C4 N2 0.65(19) . . . . ?
C7 N3 C4 N2 -174.85(16) . . . . ?
C5 N3 C4 Rh1 -172.91(13) . . . . ?
C7 N3 C4 Rh1 11.6(3) . . . . ?
C4 N3 C7 C8 -117.8(2) . . . . ?
C5 N3 C7 C8 67.3(2) . . . . ?
C4 N3 C7 C9 120.59(19) . . . . ?
C5 N3 C7 C9 -54.4(2) . . . . ?
N3 C5 C6 N2 0.2(2) . . . . ?
C4 N2 C6 C5 0.2(2) . . . . ?
C10 N2 C6 C5 -178.16(16) . . . . ?
C4 N2 C10 C12 -114.99(19) . . . . ?
C6 N2 C10 C12 63.2(2) . . . . ?
C4 N2 C10 C11 119.67(18) . . . . ?
C6 N2 C10 C11 -62.2(2) . . . . ?
C14 N4 C13 N5 0.02(18) . . . . ?
C19 N4 C13 N5 -179.35(15) . . . . ?
C14 N4 C13 Rh1 -179.15(13) . . . . ?
C19 N4 C13 Rh1 1.5(2) . . . . ?
C15 N5 C13 N4 -0.14(18) . . . . ?
C16 N5 C13 N4 -176.20(15) . . . . ?
C15 N5 C13 Rh1 179.10(12) . . . . ?
C16 N5 C13 Rh1 3.0(2) . . . . ?
C13 N5 C15 C14 0.2(2) . . . . ?
C16 N5 C15 C14 176.35(15) . . . . ?
C13 N5 C16 C17 116.27(18) . . . . ?
C15 N5 C16 C17 -59.4(2) . . . . ?
C13 N5 C16 C18 -120.73(18) . . . . ?
C15 N5 C16 C18 63.6(2) . . . . ?
C13 N4 C19 C21 -120.87(18) . . . . ?
C14 N4 C19 C21 59.8(2) . . . . ?
C13 N4 C19 C20 114.40(18) . . . . ?
C14 N4 C19 C20 -64.9(2) . . . . ?
B1 N1 C22 C25 132.22(19) . . . . ?
Rh1 N1 C22 C25 -32.4(2) . . . . ?
B1 N1 C22 C23 10.6(3) . . . . ?
Rh1 N1 C22 C23 -154.02(14) . . . . ?
B1 N1 C22 C24 -107.2(2) . . . . ?
Rh1 N1 C22 C24 88.12(19) . . . . ?
N1 B1 C26 C31 -72.8(2) . . . . ?
C1 B1 C26 C31 105.49(19) . . . . ?
Rh1 B1 C26 C31 24.6(4) . . . . ?
N1 B1 C26 C27 106.8(2) . . . . ?
C1 B1 C26 C27 -74.8(2) . . . . ?
Rh1 B1 C26 C27 -155.7(2) . . . . ?
C31 C26 C27 C28 3.0(2) . . . . ?
B1 C26 C27 C28 -176.75(15) . . . . ?
C31 C26 C27 C32 -178.56(15) . . . . ?
B1 C26 C27 C32 1.7(2) . . . . ?
C26 C27 C28 C29 -1.1(3) . . . . ?
C32 C27 C28 C29 -179.61(16) . . . . ?
C27 C28 C29 C30 -1.2(3) . . . . ?
C27 C28 C29 C33 178.94(17) . . . . ?
C28 C29 C30 C31 1.6(3) . . . . ?
C33 C29 C30 C31 -178.52(17) . . . . ?
C29 C30 C31 C26 0.3(3) . . . . ?
C29 C30 C31 C34 -179.37(17) . . . . ?
C27 C26 C31 C30 -2.6(2) . . . . ?
B1 C26 C31 C30 177.14(16) . . . . ?
C27 C26 C31 C34 177.10(16) . . . . ?
B1 C26 C31 C34 -3.2(2) . . . . ?
N5 C15 C14 N4 -0.18(19) . . . . ?
C13 N4 C14 C15 0.1(2) . . . . ?
C19 N4 C14 C15 179.48(15) . . . . ?
